data_2019118
loop_
_publ_author_name
'Sirianni, Eric R.'
'Yap, Glenn P. A.'
'Akturk, Eser S.'
'Theopold, Klaus H.'

_publ_section_title
;
 Improved syntheses, and structural and electronic characterization of
 carboxamide-substituted Tp^CONHPh,Me^ and Tp^CONH<i>t^-Bu,Me</i> ligands
;
_journal_coeditor_code EG3122
_journal_issue 9
_journal_name_full 'Acta Crystallographica Section C'
_journal_page_first 947
_journal_page_last 953
_journal_paper_doi 10.1107/S0108270113015898
_journal_volume 69
_journal_year 2013
_chemical_formula_iupac '[Tl (C33 H31 B N9 O3)]'
_chemical_formula_moiety 'C33 H31 B N9 O3 Tl'
_chemical_formula_sum 'C33 H31 B N9 O3 Tl'
_chemical_formula_weight 816.85
_chemical_name_systematic
;
[Tris(3-anilinocarbonyl-5-methylpyrazol-1-yl-\k<i>N</i>^2^)borato]thallium(I)
;
_space_group_IT_number 88
_symmetry_cell_setting tetragonal
_symmetry_space_group_name_Hall '-I 4ad'
_symmetry_space_group_name_H-M 'I 41/a :2'
_atom_sites_solution_hydrogens geom
_atom_sites_solution_primary direct
_atom_sites_solution_secondary difmap
_audit_creation_method SHELXL97
_cell_angle_alpha 90.00
_cell_angle_beta 90.00
_cell_angle_gamma 90.00
_cell_formula_units_Z 16
_cell_length_a 30.2283(4)
_cell_length_b 30.2283(4)
_cell_length_c 14.3753(3)
_cell_measurement_reflns_used 9853
_cell_measurement_temperature 200(2)
_cell_measurement_theta_max 69.24
_cell_measurement_theta_min 3.40
_cell_volume 13135.4(4)
_computing_cell_refinement 'APEX2 (Bruker, 2007)'
_computing_data_collection 'APEX2 (Bruker, 2007)'
_computing_data_reduction 'APEX2 (Bruker, 2007)'
_computing_molecular_graphics 'APEX2 (Bruker, 2007)'
_computing_publication_material 'APEX2 (Bruker, 2007)'
_computing_structure_refinement 'SHELXL97 (Sheldrick, 2008)'
_computing_structure_solution 'SHELXS97 (Sheldrick, 2008)'
_diffrn_ambient_temperature 200(2)
_diffrn_detector_area_resol_mean 1672
_diffrn_measured_fraction_theta_full 0.984
_diffrn_measured_fraction_theta_max 0.972
_diffrn_measurement_device_type 'Bruker APEXII area-detector'
_diffrn_measurement_method '\f and \w scans'
_diffrn_radiation_monochromator graphite
_diffrn_radiation_source 'fine-focus sealed tube'
_diffrn_radiation_type CuK\a
_diffrn_radiation_wavelength 1.54178
_diffrn_reflns_av_R_equivalents 0.0449
_diffrn_reflns_av_sigmaI/netI 0.0206
_diffrn_reflns_limit_h_max 36
_diffrn_reflns_limit_h_min -35
_diffrn_reflns_limit_k_max 35
_diffrn_reflns_limit_k_min -34
_diffrn_reflns_limit_l_max 15
_diffrn_reflns_limit_l_min -16
_diffrn_reflns_number 48743
_diffrn_reflns_theta_full 67.00
_diffrn_reflns_theta_max 70.13
_diffrn_reflns_theta_min 2.92
_exptl_absorpt_coefficient_mu 9.854
_exptl_absorpt_correction_T_max 0.6766
_exptl_absorpt_correction_T_min 0.2851
_exptl_absorpt_correction_type numerical
_exptl_absorpt_process_details '(APEX2; Bruker, 2007)'
_exptl_crystal_colour colourless
_exptl_crystal_density_diffrn 1.652
_exptl_crystal_density_method 'not measured'
_exptl_crystal_description block
_exptl_crystal_F_000 6432
_exptl_crystal_size_max 0.17
_exptl_crystal_size_mid 0.07
_exptl_crystal_size_min 0.04
_refine_diff_density_max 0.633
_refine_diff_density_min -0.450
_refine_ls_extinction_method none
_refine_ls_goodness_of_fit_ref 1.024
_refine_ls_hydrogen_treatment mixed
_refine_ls_matrix_type full
_refine_ls_number_parameters 430
_refine_ls_number_reflns 6060
_refine_ls_number_restraints 0
_refine_ls_restrained_S_all 1.024
_refine_ls_R_factor_all 0.0330
_refine_ls_R_factor_gt 0.0258
_refine_ls_shift/su_max 0.001
_refine_ls_shift/su_mean 0.000
_refine_ls_structure_factor_coef Fsqd
_refine_ls_weighting_details 'calc w = 1/[\s^2^(Fo^2^)+(0.0400P)^2^+20.0316P] where P=(Fo^2^+2Fc^2^)/3'
_refine_ls_weighting_scheme calc
_refine_ls_wR_factor_gt 0.0652
_refine_ls_wR_factor_ref 0.0694
_reflns_number_gt 5178
_reflns_number_total 6060
_reflns_threshold_expression I>2\s(I)
_cod_data_source_file eg3122.cif
_cod_data_source_block II
_cod_original_sg_symbol_H-M 'I 41/a'
_cod_database_code 2019118
_cod_database_fobs_code 2019118

loop_
_symmetry_equiv_pos_as_xyz
'x, y, z'
'-x+1/2, -y, z+1/2'
'-y+3/4, x+1/4, z+1/4'
'y+3/4, -x+3/4, z+3/4'
'x+1/2, y+1/2, z+1/2'
'-x+1, -y+1/2, z+1'
'-y+5/4, x+3/4, z+3/4'
'y+5/4, -x+5/4, z+5/4'
'-x, -y, -z'
'x-1/2, y, -z-1/2'
'y-3/4, -x-1/4, -z-1/4'
'-y-3/4, x-3/4, -z-3/4'
'-x+1/2, -y+1/2, -z+1/2'
'x, y+1/2, -z'
'y-1/4, -x+1/4, -z+1/4'
'-y-1/4, x-1/4, -z-1/4'

loop_
_atom_site_type_symbol
_atom_site_label
_atom_site_fract_x
_atom_site_fract_y
_atom_site_fract_z
_atom_site_U_iso_or_equiv
_atom_site_adp_type
_atom_site_calc_flag
_atom_site_refinement_flags
_atom_site_occupancy
_atom_site_symmetry_multiplicity
Tl Tl1 0.089262(4) 0.030051(5) 0.812419(10) 0.04232(6) Uani d . 1 1
B B1 0.11375(12) -0.04395(13) 1.0201(3) 0.0376(8) Uani d . 1 1
H H1B 0.1198(12) -0.0642(12) 1.076(3) 0.045 Uiso d . 1 1
N N1 0.06602(8) 0.02139(9) 0.98387(19) 0.0370(6) Uani d . 1 1
N N2 0.07291(9) -0.01435(9) 1.03899(19) 0.0372(6) Uani d . 1 1
N N3 -0.01100(9) 0.10985(9) 1.0164(2) 0.0405(6) Uani d . 1 1
H H3A -0.0243 0.0967 1.0633 0.049 Uiso calc R 1 1
N N4 0.15743(8) 0.01246(9) 0.93067(19) 0.0366(6) Uani d . 1 1
N N5 0.15378(9) -0.01245(9) 1.00909(19) 0.0374(6) Uani d . 1 1
N N6 0.24768(10) 0.08560(9) 0.8791(2) 0.0453(7) Uani d . 1 1
H H6A 0.2607 0.0802 0.9326 0.054 Uiso calc R 1 1
N N7 0.08317(9) -0.05946(9) 0.8579(2) 0.0408(6) Uani d . 1 1
N N8 0.11074(9) -0.07068(9) 0.92846(19) 0.0383(6) Uani d . 1 1
N N9 0.08062(10) -0.11170(10) 0.6325(2) 0.0470(7) Uani d . 1 1
H H9A 0.1026 -0.1295 0.6471 0.056 Uiso calc R 1 1
O O1 0.04695(8) 0.10330(8) 0.91594(18) 0.0485(6) Uani d . 1 1
O O2 0.18486(9) 0.07146(9) 0.79540(19) 0.0525(6) Uani d . 1 1
O O3 0.04069(11) -0.05363(11) 0.6891(2) 0.0695(9) Uani d . 1 1
C C1 0.03617(10) 0.04657(10) 1.0272(2) 0.0350(7) Uani d . 1 1
C C2 0.02355(10) 0.02717(11) 1.1116(2) 0.0377(7) Uani d . 1 1
H H2A 0.0028 0.0382 1.1554 0.045 Uiso calc R 1 1
C C3 0.04755(10) -0.01125(11) 1.1175(2) 0.0376(7) Uani d . 1 1
C C4 0.02454(10) 0.08883(11) 0.9811(2) 0.0375(7) Uani d . 1 1
C C5 -0.02387(16) 0.16795(14) 0.8996(3) 0.0638(11) Uani d . 1 1
H H5A -0.0055 0.1532 0.8559 0.077 Uiso calc R 1 1
C C6 -0.04486(19) 0.20688(16) 0.8751(4) 0.0809(15) Uani d . 1 1
H H6B -0.0405 0.2187 0.8146 0.097 Uiso calc R 1 1
C C7 -0.0712(2) 0.22821(18) 0.9349(5) 0.103(2) Uani d . 1 1
H H7A -0.0848 0.2553 0.9179 0.123 Uiso calc R 1 1
C C8 -0.0781(3) 0.2102(2) 1.0211(5) 0.131(3) Uani d . 1 1
H H8A -0.0975 0.2246 1.0635 0.157 Uiso calc R 1 1
C C9 -0.0572(2) 0.17129(17) 1.0474(4) 0.095(2) Uani d . 1 1
H H9B -0.0622 0.1592 1.1074 0.114 Uiso calc R 1 1
C C10 -0.02955(12) 0.15057(11) 0.9870(3) 0.0460(8) Uani d . 1 1
C C11 0.04860(13) -0.04468(13) 1.1939(3) 0.0500(9) Uani d . 1 1
H H11A 0.0425 -0.0741 1.1682 0.075 Uiso calc R 1 1
H H11B 0.0261 -0.0373 1.2404 0.075 Uiso calc R 1 1
H H11C 0.0779 -0.0446 1.2231 0.075 Uiso calc R 1 1
C C12 0.19287(11) 0.03807(11) 0.9436(2) 0.0393(7) Uani d . 1 1
C C13 0.21216(13) 0.02943(13) 1.0291(3) 0.0552(10) Uani d . 1 1
H H13A 0.2378 0.0430 1.0543 0.066 Uiso calc R 1 1
C C14 0.18666(13) -0.00282(13) 1.0700(3) 0.0501(9) Uani d . 1 1
C C15 0.20721(11) 0.06687(11) 0.8662(3) 0.0409(8) Uani d . 1 1
C C16 0.25063(15) 0.13869(13) 0.7493(3) 0.0616(11) Uani d . 1 1
H H16A 0.2194 0.1381 0.7428 0.074 Uiso calc R 1 1
C C17 0.27599(19) 0.16527(16) 0.6925(4) 0.0779(15) Uani d . 1 1
H H17A 0.2618 0.1832 0.6473 0.093 Uiso calc R 1 1
C C18 0.32088(19) 0.16646(17) 0.6997(4) 0.0791(16) Uani d . 1 1
H H18A 0.3378 0.1848 0.6595 0.095 Uiso calc R 1 1
C C19 0.34159(16) 0.14077(18) 0.7659(4) 0.0757(14) Uani d . 1 1
H H19A 0.3729 0.1412 0.7710 0.091 Uiso calc R 1 1
C C20 0.31672(14) 0.11426(15) 0.8251(3) 0.0594(10) Uani d . 1 1
H H20A 0.3310 0.0971 0.8717 0.071 Uiso calc R 1 1
C C21 0.27125(13) 0.11286(12) 0.8162(3) 0.0485(9) Uani d . 1 1
C C22 0.19221(18) -0.02686(18) 1.1605(3) 0.0782(15) Uani d . 1 1
H H22A 0.1924 -0.0588 1.1490 0.117 Uiso calc R 1 1
H H22B 0.1676 -0.0194 1.2020 0.117 Uiso calc R 1 1
H H22C 0.2202 -0.0180 1.1894 0.117 Uiso calc R 1 1
C C23 0.09449(11) -0.08579(11) 0.7862(2) 0.0390(7) Uani d . 1 1
C C24 0.12987(14) -0.11300(12) 0.8104(3) 0.0533(9) Uani d . 1 1
H H24A 0.1442 -0.1343 0.7722 0.064 Uiso calc R 1 1
C C25 0.13952(13) -0.10260(12) 0.9008(3) 0.0508(9) Uani d . 1 1
C C26 0.06914(12) -0.08172(12) 0.6987(3) 0.0452(8) Uani d . 1 1
C C27 0.03142(14) -0.08942(15) 0.5052(3) 0.0576(10) Uani d . 1 1
H H27A 0.0224 -0.0637 0.5381 0.069 Uiso calc R 1 1
C C28 0.01393(16) -0.09884(18) 0.4170(3) 0.0702(12) Uani d . 1 1
H H28A -0.0073 -0.0795 0.3900 0.084 Uiso calc R 1 1
C C29 0.02733(17) -0.13584(18) 0.3698(3) 0.0732(13) Uani d . 1 1
H H29A 0.0154 -0.1420 0.3100 0.088 Uiso calc R 1 1
C C30 0.05773(18) -0.16406(18) 0.4077(3) 0.0746(13) Uani d . 1 1
H H30A 0.0668 -0.1897 0.3745 0.089 Uiso calc R 1 1
C C31 0.07520(15) -0.15520(15) 0.4942(3) 0.0614(11) Uani d . 1 1
H H31A 0.0965 -0.1747 0.5204 0.074 Uiso calc R 1 1
C C32 0.06195(12) -0.11808(13) 0.5434(3) 0.0485(9) Uani d . 1 1
C C33 0.17423(18) -0.12110(17) 0.9639(4) 0.0829(16) Uani d . 1 1
H H33A 0.1904 -0.0968 0.9936 0.124 Uiso calc R 1 1
H H33B 0.1949 -0.1392 0.9277 0.124 Uiso calc R 1 1
H H33C 0.1602 -0.1394 1.0118 0.124 Uiso calc R 1 1

loop_
_atom_site_aniso_label
_atom_site_aniso_U_11
_atom_site_aniso_U_22
_atom_site_aniso_U_33
_atom_site_aniso_U_12
_atom_site_aniso_U_13
_atom_site_aniso_U_23
Tl1 0.04329(9) 0.05036(9) 0.03332(9) 0.00415(5) 0.00269(6) -0.00045(6)
B1 0.0391(19) 0.0412(19) 0.033(2) 0.0024(15) -0.0019(15) -0.0050(16)
N1 0.0355(13) 0.0420(14) 0.0334(15) 0.0009(11) 0.0003(11) -0.0012(12)
N2 0.0385(14) 0.0387(14) 0.0344(15) -0.0007(11) -0.0009(11) -0.0032(11)
N3 0.0396(14) 0.0383(14) 0.0436(17) 0.0000(11) 0.0069(12) 0.0018(12)
N4 0.0353(13) 0.0414(14) 0.0331(15) 0.0014(11) -0.0003(11) -0.0032(11)
N5 0.0385(14) 0.0421(14) 0.0316(15) 0.0010(11) -0.0029(11) -0.0033(12)
N6 0.0464(16) 0.0449(15) 0.0447(18) -0.0062(12) -0.0003(13) -0.0056(13)
N7 0.0382(14) 0.0476(16) 0.0365(16) 0.0043(12) 0.0002(12) -0.0057(13)
N8 0.0386(14) 0.0380(14) 0.0384(16) -0.0009(11) 0.0004(12) -0.0067(12)
N9 0.0414(15) 0.0611(19) 0.0386(17) 0.0010(13) 0.0013(13) -0.0111(14)
O1 0.0459(13) 0.0515(14) 0.0480(15) 0.0038(11) 0.0121(11) 0.0071(11)
O2 0.0534(15) 0.0544(15) 0.0497(16) -0.0088(12) -0.0079(12) 0.0048(12)
O3 0.078(2) 0.086(2) 0.0451(17) 0.0327(17) -0.0100(14) -0.0140(15)
C1 0.0317(15) 0.0386(16) 0.0347(17) -0.0029(12) 0.0006(13) -0.0057(13)
C2 0.0339(15) 0.0446(17) 0.0346(18) -0.0045(13) 0.0047(13) -0.0052(14)
C3 0.0367(16) 0.0459(18) 0.0301(17) -0.0071(13) -0.0010(13) -0.0053(14)
C4 0.0346(16) 0.0417(17) 0.0362(18) -0.0050(13) 0.0012(14) -0.0054(14)
C5 0.083(3) 0.057(2) 0.051(3) 0.018(2) 0.001(2) 0.000(2)
C6 0.103(4) 0.068(3) 0.072(3) 0.022(3) -0.002(3) 0.017(3)
C7 0.127(5) 0.068(3) 0.114(5) 0.051(3) 0.025(4) 0.028(3)
C8 0.175(7) 0.088(4) 0.131(6) 0.077(5) 0.075(5) 0.033(4)
C9 0.125(5) 0.071(3) 0.089(4) 0.047(3) 0.054(4) 0.026(3)
C10 0.0448(18) 0.0401(18) 0.053(2) 0.0007(14) 0.0052(16) -0.0010(16)
C11 0.058(2) 0.053(2) 0.039(2) -0.0027(17) 0.0040(17) 0.0032(16)
C12 0.0379(16) 0.0415(17) 0.0386(19) -0.0010(13) -0.0024(14) -0.0101(14)
C13 0.054(2) 0.061(2) 0.051(2) -0.0173(18) -0.0168(18) -0.0039(19)
C14 0.053(2) 0.056(2) 0.041(2) -0.0068(17) -0.0110(17) -0.0011(17)
C15 0.0428(17) 0.0364(16) 0.044(2) -0.0015(13) -0.0011(15) -0.0092(14)
C16 0.067(3) 0.052(2) 0.066(3) -0.0060(19) 0.002(2) 0.000(2)
C17 0.105(4) 0.061(3) 0.067(4) -0.021(3) 0.003(3) 0.006(2)
C18 0.100(4) 0.076(3) 0.062(3) -0.042(3) 0.023(3) -0.010(3)
C19 0.065(3) 0.094(4) 0.068(3) -0.036(3) 0.014(2) -0.021(3)
C20 0.056(2) 0.068(3) 0.054(3) -0.0166(19) 0.0016(19) -0.013(2)
C21 0.055(2) 0.0455(19) 0.045(2) -0.0112(16) 0.0093(17) -0.0150(16)
C22 0.089(3) 0.093(4) 0.052(3) -0.028(3) -0.033(2) 0.018(2)
C23 0.0400(17) 0.0407(17) 0.0363(18) -0.0048(13) 0.0041(14) -0.0070(14)
C24 0.066(2) 0.0453(19) 0.048(2) 0.0138(17) -0.0027(19) -0.0132(17)
C25 0.058(2) 0.0454(19) 0.049(2) 0.0113(16) -0.0047(18) -0.0097(17)
C26 0.0434(18) 0.055(2) 0.037(2) -0.0015(16) 0.0030(15) -0.0076(16)
C27 0.062(2) 0.072(3) 0.039(2) -0.002(2) 0.0038(18) -0.0052(19)
C28 0.066(3) 0.098(4) 0.046(3) 0.001(2) -0.001(2) 0.004(2)
C29 0.083(3) 0.103(4) 0.033(2) -0.019(3) 0.000(2) -0.010(2)
C30 0.087(3) 0.087(3) 0.049(3) -0.001(3) -0.002(2) -0.021(2)
C31 0.071(3) 0.068(3) 0.045(2) 0.002(2) -0.001(2) -0.014(2)
C32 0.0443(19) 0.064(2) 0.037(2) -0.0097(16) 0.0067(15) -0.0040(17)
C33 0.098(4) 0.082(3) 0.068(3) 0.047(3) -0.024(3) -0.023(3)

loop_
_atom_type_symbol
_atom_type_description
_atom_type_scat_dispersion_real
_atom_type_scat_dispersion_imag
_atom_type_scat_source
C C 0.0181 0.0091 'International Tables Vol C Tables 4.2.6.8 and 6.1.1.4'
H H 0.0000 0.0000 'International Tables Vol C Tables 4.2.6.8 and 6.1.1.4'
B B 0.0090 0.0039 'International Tables Vol C Tables 4.2.6.8 and 6.1.1.4'
N N 0.0311 0.0180 'International Tables Vol C Tables 4.2.6.8 and 6.1.1.4'
O O 0.0492 0.0322 'International Tables Vol C Tables 4.2.6.8 and 6.1.1.4'
Tl Tl -4.1627 8.0900 'International Tables Vol C Tables 4.2.6.8 and 6.1.1.4'

loop_
_geom_angle_atom_site_label_1
_geom_angle_atom_site_label_2
_geom_angle_atom_site_label_3
_geom_angle
_geom_angle_publ_flag
N1 Tl1 N4 65.76(8) y
N1 Tl1 N7 70.08(8) y
N4 Tl1 N7 73.40(8) y
N5 B1 N8 106.3(3) ?
N5 B1 N2 106.6(3) ?
N8 B1 N2 113.8(3) ?
N5 B1 H1B 108(2) ?
N8 B1 H1B 111(2) ?
N2 B1 H1B 110(2) ?
C1 N1 N2 106.6(3) ?
C1 N1 Tl1 125.0(2) ?
N2 N1 Tl1 126.73(19) ?
N1 N2 C3 110.0(3) ?
N1 N2 B1 118.7(3) ?
C3 N2 B1 129.1(3) ?
C4 N3 C10 127.8(3) ?
C4 N3 H3A 116.1 ?
C10 N3 H3A 116.1 ?
C12 N4 N5 105.7(3) ?
C12 N4 Tl1 125.5(2) ?
N5 N4 Tl1 124.33(18) ?
C14 N5 N4 110.9(3) ?
C14 N5 B1 129.7(3) ?
N4 N5 B1 119.3(3) ?
C15 N6 C21 127.4(3) ?
C15 N6 H6A 116.3 ?
C21 N6 H6A 116.3 ?
C23 N7 N8 105.6(3) ?
C23 N7 Tl1 112.2(2) ?
N8 N7 Tl1 112.17(19) ?
N7 N8 C25 110.6(3) ?
N7 N8 B1 122.8(3) ?
C25 N8 B1 125.6(3) ?
C26 N9 C32 128.6(3) ?
C26 N9 H9A 115.7 ?
C32 N9 H9A 115.7 ?
N1 C1 C2 110.5(3) ?
N1 C1 C4 116.3(3) ?
C2 C1 C4 133.2(3) ?
C3 C2 C1 105.3(3) ?
C3 C2 H2A 127.3 ?
C1 C2 H2A 127.3 ?
N2 C3 C2 107.6(3) ?
N2 C3 C11 123.3(3) ?
C2 C3 C11 129.1(3) ?
O1 C4 N3 123.7(3) ?
O1 C4 C1 121.0(3) ?
N3 C4 C1 115.3(3) ?
C10 C5 C6 120.1(4) ?
C10 C5 H5A 120.0 ?
C6 C5 H5A 120.0 ?
C7 C6 C5 121.3(5) ?
C7 C6 H6B 119.3 ?
C5 C6 H6B 119.3 ?
C6 C7 C8 118.8(5) ?
C6 C7 H7A 120.6 ?
C8 C7 H7A 120.6 ?
C7 C8 C9 120.9(5) ?
C7 C8 H8A 119.6 ?
C9 C8 H8A 119.6 ?
C10 C9 C8 119.8(5) ?
C10 C9 H9B 120.1 ?
C8 C9 H9B 120.1 ?
C9 C10 C5 119.0(4) ?
C9 C10 N3 117.0(4) ?
C5 C10 N3 123.7(3) ?
C3 C11 H11A 109.5 ?
C3 C11 H11B 109.5 ?
H11A C11 H11B 109.5 ?
C3 C11 H11C 109.5 ?
H11A C11 H11C 109.5 ?
H11B C11 H11C 109.5 ?
N4 C12 C13 110.6(3) ?
N4 C12 C15 118.2(3) ?
C13 C12 C15 131.0(3) ?
C14 C13 C12 106.1(3) ?
C14 C13 H13A 127.0 ?
C12 C13 H13A 127.0 ?
N5 C14 C13 106.7(3) ?
N5 C14 C22 122.5(3) ?
C13 C14 C22 130.7(4) ?
O2 C15 N6 124.0(3) ?
O2 C15 C12 121.9(3) ?
N6 C15 C12 114.0(3) ?
C17 C16 C21 119.3(4) ?
C17 C16 H16A 120.4 ?
C21 C16 H16A 120.4 ?
C18 C17 C16 121.7(5) ?
C18 C17 H17A 119.2 ?
C16 C17 H17A 119.2 ?
C17 C18 C19 119.3(4) ?
C17 C18 H18A 120.3 ?
C19 C18 H18A 120.3 ?
C18 C19 C20 120.1(5) ?
C18 C19 H19A 119.9 ?
C20 C19 H19A 119.9 ?
C21 C20 C19 119.9(5) ?
C21 C20 H20A 120.0 ?
C19 C20 H20A 120.0 ?
C20 C21 C16 119.7(4) ?
C20 C21 N6 117.3(4) ?
C16 C21 N6 123.0(4) ?
C14 C22 H22A 109.5 ?
C14 C22 H22B 109.5 ?
H22A C22 H22B 109.5 ?
C14 C22 H22C 109.5 ?
H22A C22 H22C 109.5 ?
H22B C22 H22C 109.5 ?
N7 C23 C24 110.7(3) ?
N7 C23 C26 118.1(3) ?
C24 C23 C26 131.2(3) ?
C25 C24 C23 105.3(3) ?
C25 C24 H24A 127.3 ?
C23 C24 H24A 127.3 ?
N8 C25 C24 107.7(3) ?
N8 C25 C33 122.5(4) ?
C24 C25 C33 129.8(4) ?
O3 C26 N9 124.5(3) ?
O3 C26 C23 121.4(3) ?
N9 C26 C23 114.1(3) ?
C32 C27 C28 119.0(4) ?
C32 C27 H27A 120.5 ?
C28 C27 H27A 120.5 ?
C29 C28 C27 120.1(5) ?
C29 C28 H28A 119.9 ?
C27 C28 H28A 119.9 ?
C30 C29 C28 120.7(4) ?
C30 C29 H29A 119.6 ?
C28 C29 H29A 119.6 ?
C29 C30 C31 119.8(5) ?
C29 C30 H30A 120.1 ?
C31 C30 H30A 120.1 ?
C30 C31 C32 120.5(5) ?
C30 C31 H31A 119.7 ?
C32 C31 H31A 119.7 ?
C27 C32 C31 119.9(4) ?
C27 C32 N9 122.9(4) ?
C31 C32 N9 117.2(4) ?
C25 C33 H33A 109.5 ?
C25 C33 H33B 109.5 ?
H33A C33 H33B 109.5 ?
C25 C33 H33C 109.5 ?
H33A C33 H33C 109.5 ?
H33B C33 H33C 109.5 ?

loop_
_geom_bond_atom_site_label_1
_geom_bond_atom_site_label_2
_geom_bond_distance
_geom_bond_publ_flag
Tl1 N1 2.576(3) y
Tl1 N4 2.724(3) y
Tl1 N7 2.790(3) y
B1 N5 1.548(5) ?
B1 N8 1.548(4) ?
B1 N2 1.549(4) ?
B1 H1B 1.03(4) ?
N1 C1 1.335(4) ?
N1 N2 1.356(4) ?
N2 C3 1.368(4) ?
N3 C4 1.347(4) ?
N3 C10 1.417(4) ?
N3 H3A 0.8800 ?
N4 C12 1.335(4) ?
N4 N5 1.360(4) ?
N5 C14 1.356(4) ?
N6 C15 1.361(4) ?
N6 C21 1.416(5) ?
N6 H6A 0.8800 ?
N7 C23 1.346(4) ?
N7 N8 1.356(4) ?
N8 C25 1.359(4) ?
N9 C26 1.359(4) ?
N9 C32 1.413(5) ?
N9 H9A 0.8800 ?
O1 C4 1.236(4) ?
O2 C15 1.230(4) ?
O3 C26 1.217(5) ?
C1 C2 1.400(5) ?
C1 C4 1.482(5) ?
C2 C3 1.372(5) ?
C2 H2A 0.9500 ?
C3 C11 1.492(5) ?
C5 C10 1.373(6) ?
C5 C6 1.382(6) ?
C5 H5A 0.9500 ?
C6 C7 1.337(7) ?
C6 H6B 0.9500 ?
C7 C8 1.369(8) ?
C7 H7A 0.9500 ?
C8 C9 1.388(7) ?
C8 H8A 0.9500 ?
C9 C10 1.358(6) ?
C9 H9B 0.9500 ?
C11 H11A 0.9800 ?
C11 H11B 0.9800 ?
C11 H11C 0.9800 ?
C12 C13 1.384(5) ?
C12 C15 1.478(5) ?
C13 C14 1.375(5) ?
C13 H13A 0.9500 ?
C14 C22 1.500(6) ?
C16 C17 1.378(6) ?
C16 C21 1.386(6) ?
C16 H16A 0.9500 ?
C17 C18 1.361(8) ?
C17 H17A 0.9500 ?
C18 C19 1.378(8) ?
C18 H18A 0.9500 ?
C19 C20 1.390(6) ?
C19 H19A 0.9500 ?
C20 C21 1.381(6) ?
C20 H20A 0.9500 ?
C22 H22A 0.9800 ?
C22 H22B 0.9800 ?
C22 H22C 0.9800 ?
C23 C24 1.393(5) ?
C23 C26 1.478(5) ?
C24 C25 1.368(5) ?
C24 H24A 0.9500 ?
C25 C33 1.496(6) ?
C27 C32 1.380(6) ?
C27 C28 1.403(6) ?
C27 H27A 0.9500 ?
C28 C29 1.369(7) ?
C28 H28A 0.9500 ?
C29 C30 1.367(7) ?
C29 H29A 0.9500 ?
C30 C31 1.377(6) ?
C30 H30A 0.9500 ?
C31 C32 1.385(5) ?
C31 H31A 0.9500 ?
C33 H33A 0.9800 ?
C33 H33B 0.9800 ?
C33 H33C 0.9800 ?
